data_7704840
loop_
_publ_author_name
'Fokwa, Hilary D.'
'Vidlak, Julia F.'
'Weinberg, Sophie C.'
'Duplessis, Isaiah D.'
'Schley, Nathan D.'
'Johnson, Miles W.'

_publ_section_title
;
 Study and modular synthesis of unsymmetrical bis(phosphino)pyrrole
 ligands.
;
_journal_issue 29
_journal_name_full 'Dalton transactions (Cambridge, England : 2003)'
_journal_page_first 9957
_journal_page_last 9960
_journal_paper_doi 10.1039/d0dt02063j
_journal_volume 49
_journal_year 2020
_chemical_absolute_configuration ad
_chemical_formula_moiety 'C22 H27 Cl2 N Ni P2'
_chemical_formula_sum 'C22 H27 Cl2 N Ni P2'
_chemical_formula_weight 496.99
_space_group_crystal_system monoclinic
_space_group_IT_number 9
_space_group_name_Hall 'C -2yc'
_space_group_name_H-M_alt 'C 1 c 1'
_atom_sites_solution_hydrogens geom
_atom_sites_solution_primary dual
_audit_creation_date 2018-08-16
_audit_creation_method
;
Olex2 1.2
(compiled 2018.05.29 svn.r3508 for OlexSys, GUI svn.r5506)
;
_audit_update_record
;
2020-02-18 deposited with the CCDC.	2020-07-14 downloaded from the CCDC.
;
_cell_angle_alpha 90
_cell_angle_beta 95.441(2)
_cell_angle_gamma 90
_cell_formula_units_Z 4
_cell_length_a 9.7449(2)
_cell_length_b 13.8069(4)
_cell_length_c 16.9460(4)
_cell_measurement_reflns_used 8348
_cell_measurement_temperature 100.01(10)
_cell_measurement_theta_max 29.5650
_cell_measurement_theta_min 3.1800
_cell_volume 2269.76(10)
_computing_cell_refinement 'CrysAlisPro 1.171.38.46 (Rigaku OD, 2015)'
_computing_data_collection 'CrysAlisPro 1.171.38.46 (Rigaku OD, 2015)'
_computing_data_reduction 'CrysAlisPro 1.171.38.46 (Rigaku OD, 2015)'
_computing_molecular_graphics 'Olex2 (Dolomanov et al., 2009)'
_computing_publication_material 'Olex2 (Dolomanov et al., 2009)'
_computing_structure_refinement 'ShelXL (Sheldrick, 2015)'
_computing_structure_solution 'ShelXT (Sheldrick, 2015)'
_diffrn_ambient_environment N~2~
_diffrn_ambient_temperature 100.01(10)
_diffrn_detector 'CCD plate'
_diffrn_detector_area_resol_mean 8.1506
_diffrn_detector_type EosS2
_diffrn_measured_fraction_theta_full 1.000
_diffrn_measured_fraction_theta_max 0.898
_diffrn_measurement_details
;
List of Runs (angles in degrees, time in seconds):

  # Type    Start    End  Width  t~exp~   \w     \q     \k     \f   Frames
#--------------------------------------------------------------------------
  1  \w     -9.00  85.00   1.00   15.00    --   17.42  77.00 120.00   94
  2  \w     -9.00  85.00   1.00   15.00    --   17.42  77.00 -30.00   94
  3  \w     -9.00  85.00   1.00   15.00    --   17.42  77.00  30.00   94
  4  \w    -44.00  50.00   1.00   15.00    --  -17.73  77.00-150.00   94
  5  \w    -50.00  44.00   1.00   15.00    --   17.42 -77.00  30.00   94
  6  \w    -34.00  29.00   1.00   15.00    --  -17.73  57.00 120.00   63
;
_diffrn_measurement_device 'four-circle diffractometer'
_diffrn_measurement_device_type 'SuperNova, Dual, Cu at zero, EosS2'
_diffrn_measurement_method '\w scans'
_diffrn_orient_matrix_type 'CrysAlisPro convention (1999,Acta A55,543-557)'
_diffrn_orient_matrix_UB_11 0.0562998000
_diffrn_orient_matrix_UB_12 -0.0326413000
_diffrn_orient_matrix_UB_13 0.0005791000
_diffrn_orient_matrix_UB_21 -0.0132950000
_diffrn_orient_matrix_UB_22 -0.0066601000
_diffrn_orient_matrix_UB_23 -0.0415198000
_diffrn_orient_matrix_UB_31 0.0446997000
_diffrn_orient_matrix_UB_32 0.0391165000
_diffrn_orient_matrix_UB_33 -0.0065932000
_diffrn_radiation_monochromator mirror
_diffrn_radiation_probe x-ray
_diffrn_radiation_type MoK\a
_diffrn_radiation_wavelength 0.71073
_diffrn_reflns_av_R_equivalents 0.0280
_diffrn_reflns_av_unetI/netI 0.0371
_diffrn_reflns_Laue_measured_fraction_full 1.000
_diffrn_reflns_Laue_measured_fraction_max 0.898
_diffrn_reflns_limit_h_max 13
_diffrn_reflns_limit_h_min -13
_diffrn_reflns_limit_k_max 17
_diffrn_reflns_limit_k_min -17
_diffrn_reflns_limit_l_max 23
_diffrn_reflns_limit_l_min -23
_diffrn_reflns_number 13749
_diffrn_reflns_point_group_measured_fraction_full 0.979
_diffrn_reflns_point_group_measured_fraction_max 0.832
_diffrn_reflns_theta_full 25.242
_diffrn_reflns_theta_max 29.966
_diffrn_reflns_theta_min 2.415
_diffrn_source 'micro-focus sealed X-ray tube'
_diffrn_source_type 'SuperNova (Mo) X-ray Source'
_exptl_absorpt_coefficient_mu 1.240
_exptl_absorpt_correction_T_max 1.000
_exptl_absorpt_correction_T_min 0.685
_exptl_absorpt_correction_type gaussian
_exptl_absorpt_process_details
;
CrysAlisPro 1.171.38.46 (Rigaku Oxford Diffraction, 2015)
Numerical absorption correction based on gaussian integration over
			a multifaceted crystal model
Empirical absorption correction using spherical harmonics,
 implemented in SCALE3 ABSPACK scaling algorithm.
;
_exptl_crystal_colour orange
_exptl_crystal_colour_primary orange
_exptl_crystal_density_diffrn 1.454
_exptl_crystal_description block
_exptl_crystal_F_000 1032
_exptl_crystal_recrystallization_method 'Re-crystallisation from solvent'
_exptl_crystal_size_max 0.209
_exptl_crystal_size_mid 0.101
_exptl_crystal_size_min 0.063
_refine_diff_density_max 0.347
_refine_diff_density_min -0.341
_refine_diff_density_rms 0.056
_refine_ls_abs_structure_details
;
 Flack x determined using 2296 quotients [(I+)-(I-)]/[(I+)+(I-)]
 (Parsons, Flack and Wagner, Acta Cryst. B69 (2013) 249-259).
;
_refine_ls_abs_structure_Flack -0.003(6)
_refine_ls_extinction_method none
_refine_ls_goodness_of_fit_ref 1.032
_refine_ls_hydrogen_treatment constr
_refine_ls_matrix_type full
_refine_ls_number_parameters 257
_refine_ls_number_reflns 5488
_refine_ls_number_restraints 2
_refine_ls_restrained_S_all 1.032
_refine_ls_R_factor_all 0.0278
_refine_ls_R_factor_gt 0.0263
_refine_ls_shift/su_max 0.001
_refine_ls_shift/su_mean 0.000
_refine_ls_structure_factor_coef Fsqd
_refine_ls_weighting_details 'w=1/[\s^2^(Fo^2^)+(0.0242P)^2^+0.5537P] where P=(Fo^2^+2Fc^2^)/3'
_refine_ls_weighting_scheme calc
_refine_ls_wR_factor_gt 0.0556
_refine_ls_wR_factor_ref 0.0564
_reflns_Friedel_coverage 0.850
_reflns_Friedel_fraction_full 0.958
_reflns_Friedel_fraction_max 0.766
_reflns_number_gt 5296
_reflns_number_total 5488
_reflns_threshold_expression 'I > 2\s(I)'
_cod_data_source_file d0dt02063j2.cif
_cod_data_source_block hdf-ii-04
_cod_depositor_comments 'Adding full bibliography for 7704840--7704845.cif.'
_cod_original_cell_volume 2269.76(9)
_cod_database_code 7704840
_shelx_shelxl_version_number 2018/1
_chemical_oxdiff_formula C22H27Cl2NNiP2
_shelx_space_group_comment
;
The symmetry employed for this shelxl refinement is uniquely defined
by the following loop, which should always be used as a source of
symmetry information in preference to the above space-group names.
They are only intended as comments.
;
_reflns_odcompleteness_completeness 99.96
_reflns_odcompleteness_iscentric 1
_reflns_odcompleteness_theta 27.04
_olex2_refinement_description
;
1. Fixed Uiso
 At 1.2 times of:
  All C(H) groups
 At 1.5 times of:
  All C(H,H,H) groups
2.a Ternary CH refined with riding coordinates:
 C5(H5), C8(H8)
2.b Aromatic/amide H refined with riding coordinates:
 C2(H2), C3(H3), C4(H4), C12(H12), C13(H13), C14(H14), C15(H15), C16(H16),
 C18(H18), C19(H19), C20(H20), C21(H21), C22(H22)
2.c Idealised Me refined as rotating group:
 C6(H6A,H6B,H6C), C7(H7A,H7B,H7C), C9(H9A,H9B,H9C), C10(H10A,H10B,H10C)
;
_olex2_date_sample_data_collection 2018-08-14
_olex2_exptl_crystal_mounting_method 'mounted in a polyimide loop'
_olex2_submission_special_instructions 'No special instructions were received'
_oxdiff_exptl_absorpt_empirical_details
;
Empirical correction (ABSPACK) includes:
- Absorption correction using spherical harmonics
- Frame scaling
;
_oxdiff_exptl_absorpt_empirical_full_max 1.167
_oxdiff_exptl_absorpt_empirical_full_min 0.870

loop_
_space_group_symop_operation_xyz
'x, y, z'
'x, -y, z+1/2'
'x+1/2, y+1/2, z'
'x+1/2, -y+1/2, z+1/2'

loop_
_atom_site_label
_atom_site_type_symbol
_atom_site_fract_x
_atom_site_fract_y
_atom_site_fract_z
_atom_site_U_iso_or_equiv
_atom_site_adp_type
_atom_site_occupancy
_atom_site_site_symmetry_order
_atom_site_calc_flag
_atom_site_refinement_flags_posn
_atom_site_refinement_flags_adp
_atom_site_refinement_flags_occupancy
_atom_site_disorder_assembly
_atom_site_disorder_group
Ni1 Ni 0.35618(3) 0.77833(3) 0.43267(2) 0.00967(8) Uani 1 1 d . . . . .
Cl1 Cl 0.27966(7) 0.85098(6) 0.32141(4) 0.01923(16) Uani 1 1 d . . . . .
Cl2 Cl 0.15301(6) 0.76373(6) 0.47638(4) 0.01704(16) Uani 1 1 d . . . . .
P1 P 0.55662(7) 0.78403(5) 0.39132(4) 0.00986(15) Uani 1 1 d . . . . .
P2 P 0.44508(7) 0.72055(5) 0.54320(4) 0.00894(14) Uani 1 1 d . . . . .
N1 N 0.6719(2) 0.73557(17) 0.46461(14) 0.0110(5) Uani 1 1 d . . . . .
C1 C 0.6252(3) 0.7050(2) 0.53560(17) 0.0109(5) Uani 1 1 d . . . . .
C2 C 0.7343(3) 0.6646(2) 0.58106(17) 0.0145(6) Uani 1 1 d . . . . .
H2 H 0.732321 0.638850 0.631664 0.017 Uiso 1 1 calc R . . . .
C3 C 0.8504(3) 0.6692(2) 0.53694(17) 0.0160(6) Uani 1 1 d . . . . .
H3 H 0.938496 0.646698 0.553331 0.019 Uiso 1 1 calc R . . . .
C4 C 0.8101(3) 0.7123(2) 0.46613(18) 0.0144(6) Uani 1 1 d . . . . .
H4 H 0.866189 0.724173 0.425718 0.017 Uiso 1 1 calc R . . . .
C5 C 0.5914(3) 0.7082(2) 0.30652(17) 0.0147(6) Uani 1 1 d . . . . .
H5 H 0.691782 0.703523 0.306629 0.018 Uiso 1 1 calc R . . . .
C6 C 0.5371(4) 0.6055(2) 0.3184(2) 0.0258(7) Uani 1 1 d . . . . .
H6A H 0.577788 0.580089 0.367914 0.039 Uiso 1 1 calc GR . . . .
H6B H 0.560938 0.564696 0.275849 0.039 Uiso 1 1 calc GR . . . .
H6C H 0.438729 0.607324 0.318757 0.039 Uiso 1 1 calc GR . . . .
C7 C 0.5362(3) 0.7497(3) 0.22639(17) 0.0207(7) Uani 1 1 d . . . . .
H7A H 0.437248 0.747795 0.221510 0.031 Uiso 1 1 calc GR . . . .
H7B H 0.569954 0.711931 0.184782 0.031 Uiso 1 1 calc GR . . . .
H7C H 0.566492 0.815533 0.222396 0.031 Uiso 1 1 calc GR . . . .
C8 C 0.6170(3) 0.9061(2) 0.37203(16) 0.0140(6) Uani 1 1 d . . . . .
H8 H 0.562659 0.928794 0.323987 0.017 Uiso 1 1 calc R . . . .
C9 C 0.5844(3) 0.9742(2) 0.43914(18) 0.0208(6) Uani 1 1 d . . . . .
H9A H 0.487081 0.973281 0.444079 0.031 Uiso 1 1 calc GR . . . .
H9B H 0.612481 1.038814 0.427385 0.031 Uiso 1 1 calc GR . . . .
H9C H 0.633177 0.953076 0.487994 0.031 Uiso 1 1 calc GR . . . .
C10 C 0.7684(3) 0.9120(2) 0.35558(18) 0.0206(7) Uani 1 1 d . . . . .
H10A H 0.826062 0.898305 0.403376 0.031 Uiso 1 1 calc GR . . . .
H10B H 0.788044 0.975925 0.337390 0.031 Uiso 1 1 calc GR . . . .
H10C H 0.786040 0.865543 0.315633 0.031 Uiso 1 1 calc GR . . . .
C11 C 0.4294(3) 0.7968(2) 0.62960(16) 0.0113(5) Uani 1 1 d . . . . .
C12 C 0.3524(3) 0.8815(2) 0.62537(17) 0.0160(6) Uani 1 1 d . . . . .
H12 H 0.308301 0.901978 0.577173 0.019 Uiso 1 1 calc R . . . .
C13 C 0.3416(3) 0.9357(2) 0.69388(17) 0.0197(7) Uani 1 1 d . . . . .
H13 H 0.288923 0.991960 0.691492 0.024 Uiso 1 1 calc R . . . .
C14 C 0.4089(3) 0.9061(2) 0.76557(17) 0.0176(6) Uani 1 1 d . . . . .
H14 H 0.400288 0.942188 0.811197 0.021 Uiso 1 1 calc R . . . .
C15 C 0.4888(3) 0.8231(2) 0.76943(17) 0.0167(6) Uani 1 1 d . . . . .
H15 H 0.535772 0.804191 0.817279 0.020 Uiso 1 1 calc R . . . .
C16 C 0.4985(3) 0.7685(2) 0.70194(18) 0.0145(6) Uani 1 1 d . . . . .
H16 H 0.551585 0.712427 0.704644 0.017 Uiso 1 1 calc R . . . .
C17 C 0.3877(3) 0.6022(2) 0.57387(15) 0.0103(5) Uani 1 1 d . . . . .
C18 C 0.2758(3) 0.5966(2) 0.61962(16) 0.0143(6) Uani 1 1 d . . . . .
H18 H 0.230635 0.652705 0.633043 0.017 Uiso 1 1 calc R . . . .
C19 C 0.2323(3) 0.5071(2) 0.64494(16) 0.0164(6) Uani 1 1 d . . . . .
H19 H 0.157864 0.503539 0.675321 0.020 Uiso 1 1 calc R . . . .
C20 C 0.2986(3) 0.4236(2) 0.62544(17) 0.0174(6) Uani 1 1 d . . . . .
H20 H 0.269477 0.363870 0.643050 0.021 Uiso 1 1 calc R . . . .
C21 C 0.4094(3) 0.4287(2) 0.57928(16) 0.0156(6) Uani 1 1 d . . . . .
H21 H 0.453757 0.372262 0.565728 0.019 Uiso 1 1 calc R . . . .
C22 C 0.4534(3) 0.5176(2) 0.55358(16) 0.0128(5) Uani 1 1 d . . . . .
H22 H 0.527172 0.520778 0.522645 0.015 Uiso 1 1 calc R . . . .

loop_
_atom_site_aniso_label
_atom_site_aniso_U_11
_atom_site_aniso_U_22
_atom_site_aniso_U_33
_atom_site_aniso_U_23
_atom_site_aniso_U_13
_atom_site_aniso_U_12
Ni1 0.00636(14) 0.01336(18) 0.00918(15) 0.00127(14) 0.00012(11) -0.00040(13)
Cl1 0.0140(3) 0.0271(4) 0.0156(3) 0.0089(3) -0.0039(3) -0.0035(3)
Cl2 0.0071(3) 0.0274(4) 0.0169(4) 0.0019(3) 0.0027(3) -0.0004(3)
P1 0.0083(3) 0.0132(4) 0.0081(3) 0.0004(3) 0.0008(3) -0.0023(3)
P2 0.0073(3) 0.0104(4) 0.0091(3) 0.0007(3) 0.0012(3) -0.0002(3)
N1 0.0068(10) 0.0145(12) 0.0118(12) 0.0011(9) 0.0017(9) -0.0014(9)
C1 0.0094(12) 0.0106(14) 0.0129(13) 0.0001(11) 0.0019(10) -0.0014(10)
C2 0.0146(13) 0.0149(15) 0.0137(13) 0.0024(12) 0.0004(11) 0.0011(11)
C3 0.0091(12) 0.0168(15) 0.0216(15) 0.0009(12) -0.0006(11) 0.0014(11)
C4 0.0094(13) 0.0180(15) 0.0161(14) -0.0003(12) 0.0030(11) -0.0002(11)
C5 0.0147(14) 0.0174(15) 0.0126(13) -0.0045(12) 0.0041(11) -0.0035(11)
C6 0.0373(19) 0.0183(17) 0.0227(16) -0.0040(13) 0.0071(14) -0.0051(14)
C7 0.0222(16) 0.0268(18) 0.0131(15) -0.0039(13) 0.0014(12) -0.0046(13)
C8 0.0159(13) 0.0143(15) 0.0114(13) 0.0028(11) -0.0010(11) -0.0055(11)
C9 0.0254(16) 0.0150(15) 0.0204(15) -0.0007(12) -0.0058(13) -0.0032(13)
C10 0.0158(14) 0.0242(17) 0.0214(15) 0.0054(13) -0.0005(12) -0.0096(12)
C11 0.0107(12) 0.0125(14) 0.0111(13) -0.0001(11) 0.0033(10) -0.0014(10)
C12 0.0195(14) 0.0143(15) 0.0142(13) 0.0023(11) 0.0020(11) 0.0015(12)
C13 0.0272(17) 0.0112(15) 0.0218(16) -0.0021(12) 0.0072(13) 0.0025(12)
C14 0.0218(15) 0.0167(15) 0.0153(14) -0.0082(12) 0.0070(12) -0.0075(12)
C15 0.0146(14) 0.0232(17) 0.0121(13) -0.0021(12) 0.0001(11) -0.0039(12)
C16 0.0127(13) 0.0156(17) 0.0150(14) -0.0004(11) -0.0008(11) 0.0027(11)
C17 0.0103(12) 0.0119(14) 0.0082(12) 0.0021(11) -0.0012(10) -0.0007(10)
C18 0.0132(13) 0.0159(15) 0.0139(13) 0.0001(11) 0.0021(11) 0.0008(11)
C19 0.0164(13) 0.0216(16) 0.0112(13) 0.0040(12) 0.0003(11) -0.0060(12)
C20 0.0198(14) 0.0141(15) 0.0168(14) 0.0045(12) -0.0059(11) -0.0072(12)
C21 0.0176(14) 0.0121(14) 0.0159(14) -0.0004(12) -0.0045(11) -0.0003(11)
C22 0.0120(12) 0.0148(14) 0.0113(13) -0.0011(11) -0.0005(10) -0.0004(11)

loop_
_atom_type_symbol
_atom_type_description
_atom_type_scat_dispersion_real
_atom_type_scat_dispersion_imag
_atom_type_scat_source
C C 0.0033 0.0016 'International Tables Vol C Tables 4.2.6.8 and 6.1.1.4'
H H 0.0000 0.0000 'International Tables Vol C Tables 4.2.6.8 and 6.1.1.4'
Cl Cl 0.1484 0.1585 'International Tables Vol C Tables 4.2.6.8 and 6.1.1.4'
N N 0.0061 0.0033 'International Tables Vol C Tables 4.2.6.8 and 6.1.1.4'
Ni Ni 0.3393 1.1124 'International Tables Vol C Tables 4.2.6.8 and 6.1.1.4'
P P 0.1023 0.0942 'International Tables Vol C Tables 4.2.6.8 and 6.1.1.4'

loop_
_exptl_crystal_face_index_h
_exptl_crystal_face_index_k
_exptl_crystal_face_index_l
_exptl_crystal_face_perp_dist
5 18 5 0.0524
5 -11 -19 0.0533
-4 11 19 0.0884
-9 -14 6 0.0238
11 -9 8 0.0220
-10 12 -4 0.0477
-11 8 -8 0.0388

loop_
_geom_angle_atom_site_label_1
_geom_angle_atom_site_label_2
_geom_angle_atom_site_label_3
_geom_angle
_geom_angle_site_symmetry_1
_geom_angle_site_symmetry_3
_geom_angle_publ_flag
Cl2 Ni1 Cl1 95.05(3) . . ?
P1 Ni1 Cl1 87.04(3) . . ?
P1 Ni1 Cl2 176.74(3) . . ?
P1 Ni1 P2 89.65(3) . . ?
P2 Ni1 Cl1 173.90(3) . . ?
P2 Ni1 Cl2 88.49(3) . . ?
N1 P1 Ni1 107.57(8) . . ?
N1 P1 C5 100.73(13) . . ?
N1 P1 C8 106.70(13) . . ?
C5 P1 Ni1 118.56(10) . . ?
C8 P1 Ni1 114.39(10) . . ?
C8 P1 C5 107.43(13) . . ?
C1 P2 Ni1 107.50(10) . . ?
C1 P2 C11 106.60(13) . . ?
C1 P2 C17 104.11(12) . . ?
C11 P2 Ni1 115.45(10) . . ?
C17 P2 Ni1 118.34(9) . . ?
C17 P2 C11 103.76(12) . . ?
C1 N1 P1 119.67(19) . . ?
C4 N1 P1 132.0(2) . . ?
C4 N1 C1 108.2(2) . . ?
N1 C1 P2 115.5(2) . . ?
C2 C1 P2 136.4(2) . . ?
C2 C1 N1 108.0(2) . . ?
C1 C2 H2 126.2 . . ?
C1 C2 C3 107.5(3) . . ?
C3 C2 H2 126.2 . . ?
C2 C3 H3 126.1 . . ?
C4 C3 C2 107.8(3) . . ?
C4 C3 H3 126.1 . . ?
N1 C4 H4 125.8 . . ?
C3 C4 N1 108.4(2) . . ?
C3 C4 H4 125.8 . . ?
P1 C5 H5 107.1 . . ?
C6 C5 P1 109.47(19) . . ?
C6 C5 H5 107.1 . . ?
C7 C5 P1 114.0(2) . . ?
C7 C5 H5 107.1 . . ?
C7 C5 C6 111.5(3) . . ?
C5 C6 H6A 109.5 . . ?
C5 C6 H6B 109.5 . . ?
C5 C6 H6C 109.5 . . ?
H6A C6 H6B 109.5 . . ?
H6A C6 H6C 109.5 . . ?
H6B C6 H6C 109.5 . . ?
C5 C7 H7A 109.5 . . ?
C5 C7 H7B 109.5 . . ?
C5 C7 H7C 109.5 . . ?
H7A C7 H7B 109.5 . . ?
H7A C7 H7C 109.5 . . ?
H7B C7 H7C 109.5 . . ?
P1 C8 H8 106.6 . . ?
C9 C8 P1 109.91(19) . . ?
C9 C8 H8 106.6 . . ?
C10 C8 P1 114.5(2) . . ?
C10 C8 H8 106.6 . . ?
C10 C8 C9 112.0(2) . . ?
C8 C9 H9A 109.5 . . ?
C8 C9 H9B 109.5 . . ?
C8 C9 H9C 109.5 . . ?
H9A C9 H9B 109.5 . . ?
H9A C9 H9C 109.5 . . ?
H9B C9 H9C 109.5 . . ?
C8 C10 H10A 109.5 . . ?
C8 C10 H10B 109.5 . . ?
C8 C10 H10C 109.5 . . ?
H10A C10 H10B 109.5 . . ?
H10A C10 H10C 109.5 . . ?
H10B C10 H10C 109.5 . . ?
C12 C11 P2 122.1(2) . . ?
C12 C11 C16 119.6(3) . . ?
C16 C11 P2 118.3(2) . . ?
C11 C12 H12 120.2 . . ?
C11 C12 C13 119.5(3) . . ?
C13 C12 H12 120.2 . . ?
C12 C13 H13 119.8 . . ?
C14 C13 C12 120.4(3) . . ?
C14 C13 H13 119.8 . . ?
C13 C14 H14 119.9 . . ?
C15 C14 C13 120.2(3) . . ?
C15 C14 H14 119.9 . . ?
C14 C15 H15 120.1 . . ?
C16 C15 C14 119.7(3) . . ?
C16 C15 H15 120.1 . . ?
C11 C16 H16 119.7 . . ?
C15 C16 C11 120.6(3) . . ?
C15 C16 H16 119.7 . . ?
C18 C17 P2 119.1(2) . . ?
C22 C17 P2 121.49(19) . . ?
C22 C17 C18 119.4(3) . . ?
C17 C18 H18 120.1 . . ?
C19 C18 C17 119.9(3) . . ?
C19 C18 H18 120.1 . . ?
C18 C19 H19 119.7 . . ?
C20 C19 C18 120.5(3) . . ?
C20 C19 H19 119.7 . . ?
C19 C20 H20 120.1 . . ?
C19 C20 C21 119.9(3) . . ?
C21 C20 H20 120.1 . . ?
C20 C21 H21 120.0 . . ?
C22 C21 C20 120.1(3) . . ?
C22 C21 H21 120.0 . . ?
C17 C22 H22 119.9 . . ?
C21 C22 C17 120.2(2) . . ?
C21 C22 H22 119.9 . . ?

loop_
_geom_bond_atom_site_label_1
_geom_bond_atom_site_label_2
_geom_bond_distance
_geom_bond_site_symmetry_2
_geom_bond_publ_flag
Ni1 Cl1 2.2023(8) . ?
Ni1 Cl2 2.1880(7) . ?
Ni1 P1 2.1382(7) . ?
Ni1 P2 2.1418(8) . ?
P1 N1 1.728(3) . ?
P1 C5 1.835(3) . ?
P1 C8 1.825(3) . ?
P2 C1 1.785(3) . ?
P2 C11 1.822(3) . ?
P2 C17 1.818(3) . ?
N1 C1 1.392(3) . ?
N1 C4 1.383(3) . ?
C1 C2 1.371(4) . ?
C2 H2 0.9300 . ?
C2 C3 1.416(4) . ?
C3 H3 0.9300 . ?
C3 C4 1.364(4) . ?
C4 H4 0.9300 . ?
C5 H5 0.9800 . ?
C5 C6 1.534(4) . ?
C5 C7 1.524(4) . ?
C6 H6A 0.9600 . ?
C6 H6B 0.9600 . ?
C6 H6C 0.9600 . ?
C7 H7A 0.9600 . ?
C7 H7B 0.9600 . ?
C7 H7C 0.9600 . ?
C8 H8 0.9800 . ?
C8 C9 1.532(4) . ?
C8 C10 1.529(4) . ?
C9 H9A 0.9600 . ?
C9 H9B 0.9600 . ?
C9 H9C 0.9600 . ?
C10 H10A 0.9600 . ?
C10 H10B 0.9600 . ?
C10 H10C 0.9600 . ?
C11 C12 1.388(4) . ?
C11 C16 1.397(4) . ?
C12 H12 0.9300 . ?
C12 C13 1.393(4) . ?
C13 H13 0.9300 . ?
C13 C14 1.386(4) . ?
C14 H14 0.9300 . ?
C14 C15 1.384(4) . ?
C15 H15 0.9300 . ?
C15 C16 1.380(4) . ?
C16 H16 0.9300 . ?
C17 C18 1.398(3) . ?
C17 C22 1.391(4) . ?
C18 H18 0.9300 . ?
C18 C19 1.387(4) . ?
C19 H19 0.9300 . ?
C19 C20 1.378(4) . ?
C20 H20 0.9300 . ?
C20 C21 1.394(4) . ?
C21 H21 0.9300 . ?
C21 C22 1.385(4) . ?
C22 H22 0.9300 . ?

loop_
_exptl_oxdiff_crystal_face_indexfrac_h
_exptl_oxdiff_crystal_face_indexfrac_k
_exptl_oxdiff_crystal_face_indexfrac_l
_exptl_oxdiff_crystal_face_x
_exptl_oxdiff_crystal_face_y
_exptl_oxdiff_crystal_face_z
4.9901 17.9780 5.0058 -0.3030 -0.3939 0.8933
4.9905 -10.9828 -18.9849 0.6285 0.7950 -0.0814
-3.9922 10.9829 18.9847 -0.5723 -0.8083 0.1260
-8.9824 -13.9852 5.9839 -0.0457 -0.0359 -0.9880
10.9839 -8.9904 7.9807 0.9165 -0.4175 0.0867
-9.9854 11.9861 -3.9838 -0.9557 0.2183 0.0488
-10.9837 7.9916 -7.9814 -0.8839 0.4242 -0.1257
